data_7231859
loop_
_publ_author_name
'Hsieh, Wan-Chi'
'Lin, Chi-Hui'
'Yang, Yu-Ju'
'Yang, Ding-Yah'

_publ_section_title
;
 Multicomponent synthesis of pyrano[2,3-c]coumarins
;
_journal_issue 68
_journal_name_full 'RSC Advances'
_journal_page_first 39162
_journal_paper_doi 10.1039/C8RA06666C
_journal_volume 8
_journal_year 2018
_chemical_formula_moiety 'C24 H23 N O4'
_chemical_formula_sum 'C24 H23 N O4'
_chemical_formula_weight 389.43
_space_group_IT_number 14
_symmetry_cell_setting monoclinic
_symmetry_Int_Tables_number 14
_symmetry_space_group_name_Hall '-P 2ybc'
_symmetry_space_group_name_H-M 'P 1 21/c 1'
_atom_sites_solution_hydrogens geom
_atom_sites_solution_primary direct
_atom_sites_solution_secondary difmap
_audit_creation_method SHELXL-97
_audit_update_record
;
2018-07-05 deposited with the CCDC.
2018-11-19 downloaded from the CCDC.
;
_cell_angle_alpha 90.00
_cell_angle_beta 98.731(4)
_cell_angle_gamma 90.00
_cell_formula_units_Z 4
_cell_length_a 13.4519(6)
_cell_length_b 7.3467(3)
_cell_length_c 24.5273(13)
_cell_measurement_reflns_used 2099
_cell_measurement_temperature 297(2)
_cell_measurement_theta_max 29.0443
_cell_measurement_theta_min 2.7669
_cell_volume 2395.87(19)
_computing_cell_refinement
; 
CrysAlis RED, Oxford Diffraction Ltd., 
Version 1.171.32.29 (release 10-06-2008 CrysAlis171 .NET) 
(compiled Jun 10 2008,16:49:55) 
;
_computing_data_collection
; 
CrysAlis CCD, Oxford Diffraction Ltd., 
Version 1.171.32.29 (release 10-06-2008 CrysAlis171 .NET) 
(compiled Jun 10 2008,16:49:55) 
;
_computing_data_reduction
; 
CrysAlis RED, Oxford Diffraction Ltd., 
Version 1.171.32.29 (release 10-06-2008 CrysAlis171 .NET) 
(compiled Jun 10 2008,16:49:55) 
;
_computing_molecular_graphics 'Bruker SHELXTL'
_computing_publication_material 'Bruker SHELXTL'
_computing_structure_refinement 'SHELXL-97 (Sheldrick, 2008)'
_computing_structure_solution 'SHELXS-97 (Sheldrick, 2008)'
_diffrn_ambient_temperature 297(2)
_diffrn_measured_fraction_theta_full 0.999
_diffrn_measured_fraction_theta_max 0.860
_diffrn_measurement_device_type 'CCD detector'
_diffrn_measurement_method '\w scans'
_diffrn_radiation_monochromator graphite
_diffrn_radiation_probe x-ray
_diffrn_radiation_type MoK\a
_diffrn_radiation_wavelength 0.71073
_diffrn_reflns_av_R_equivalents 0.0240
_diffrn_reflns_av_sigmaI/netI 0.0442
_diffrn_reflns_limit_h_max 18
_diffrn_reflns_limit_h_min -16
_diffrn_reflns_limit_k_max 9
_diffrn_reflns_limit_k_min -9
_diffrn_reflns_limit_l_max 30
_diffrn_reflns_limit_l_min -33
_diffrn_reflns_number 11161
_diffrn_reflns_theta_full 26.00
_diffrn_reflns_theta_max 29.11
_diffrn_reflns_theta_min 2.90
_diffrn_source 'fine-focus sealed tube'
_exptl_absorpt_coefficient_mu 0.073
_exptl_absorpt_correction_T_max 1.00000
_exptl_absorpt_correction_T_min 0.99060
_exptl_absorpt_correction_type multi-scan
_exptl_absorpt_process_details
; 
CrysAlisPro, Agilent Technologies, 
Version 1.171.35.19 (release 27-10-2011 CrysAlis171 .NET) 
(compiled Oct 27 2011,15:02:11) 
Empirical absorption correction using spherical harmonics, 
 implemented in SCALE3 ABSPACK scaling algorithm. 
;
_exptl_crystal_colour orange
_exptl_crystal_density_diffrn 1.080
_exptl_crystal_density_method 'not measured'
_exptl_crystal_description parallelepiped
_exptl_crystal_F_000 824
_exptl_crystal_size_max 0.60
_exptl_crystal_size_mid 0.34
_exptl_crystal_size_min 0.28
_platon_squeeze_details ' '
_refine_diff_density_max 0.286
_refine_diff_density_min -0.263
_refine_diff_density_rms 0.066
_refine_ls_extinction_method none
_refine_ls_goodness_of_fit_ref 1.031
_refine_ls_hydrogen_treatment constr
_refine_ls_matrix_type full
_refine_ls_number_parameters 267
_refine_ls_number_reflns 5518
_refine_ls_number_restraints 0
_refine_ls_restrained_S_all 1.031
_refine_ls_R_factor_all 0.1159
_refine_ls_R_factor_gt 0.0750
_refine_ls_shift/su_max 0.000
_refine_ls_shift/su_mean 0.000
_refine_ls_structure_factor_coef Fsqd
_refine_ls_weighting_details 'calc w=1/[\s^2^(Fo^2^)+(0.1489P)^2^+0.2058P] where P=(Fo^2^+2Fc^2^)/3'
_refine_ls_weighting_scheme calc
_refine_ls_wR_factor_gt 0.2203
_refine_ls_wR_factor_ref 0.2542
_reflns_number_gt 3380
_reflns_number_total 5518
_reflns_threshold_expression >2sigma(I)
_cod_data_source_file c8ra06666c2.cif
_cod_data_source_block yj225
_cod_original_sg_symbol_H-M 'P 21/c'
_cod_database_code 7231859

loop_
_symmetry_equiv_pos_as_xyz
'x, y, z'
'-x, y+1/2, -z+1/2'
'-x, -y, -z'
'x, -y-1/2, z-1/2'

loop_
_atom_site_label
_atom_site_type_symbol
_atom_site_fract_x
_atom_site_fract_y
_atom_site_fract_z
_atom_site_U_iso_or_equiv
_atom_site_adp_type
_atom_site_occupancy
_atom_site_symmetry_multiplicity
_atom_site_calc_flag
_atom_site_refinement_flags
O1 O 0.40994(14) -0.0586(3) 0.22258(10) 0.0654(6) Uani 1 1 d .
O2 O 0.25588(12) 0.0317(2) 0.19490(8) 0.0476(5) Uani 1 1 d .
O3 O 0.24008(14) 0.0728(3) 0.31434(8) 0.0570(5) Uani 1 1 d .
O4 O 0.24394(14) 0.0778(3) 0.41777(9) 0.0557(5) Uani 1 1 d .
H4A H 0.2214 0.0579 0.3854 0.120(19) Uiso 1 1 calc R
N N 0.5388(2) 0.2747(3) 0.53240(10) 0.0565(6) Uani 1 1 d .
C1 C 0.34588(17) 0.0526(3) 0.22706(11) 0.0429(6) Uani 1 1 d .
C2 C 0.17791(17) 0.1567(3) 0.19712(10) 0.0373(5) Uani 1 1 d .
C3 C 0.08187(17) 0.0926(3) 0.17376(11) 0.0392(6) Uani 1 1 d .
C4 C 0.0642(2) -0.0833(4) 0.15172(13) 0.0519(7) Uani 1 1 d .
H4B H 0.1171 -0.1655 0.1533 0.062 Uiso 1 1 calc R
C5 C -0.0298(2) -0.1338(4) 0.12812(14) 0.0617(8) Uani 1 1 d .
H5A H -0.0404 -0.2500 0.1133 0.074 Uiso 1 1 calc R
C6 C -0.1104(2) -0.0136(5) 0.12578(15) 0.0658(9) Uani 1 1 d .
H6A H -0.1742 -0.0499 0.1094 0.079 Uiso 1 1 calc R
C7 C -0.0964(2) 0.1562(4) 0.14735(14) 0.0607(8) Uani 1 1 d .
H7A H -0.1509 0.2350 0.1454 0.073 Uiso 1 1 calc R
C8 C 0.00017(18) 0.2159(4) 0.17291(11) 0.0441(6) Uani 1 1 d .
C9 C 0.0175(2) 0.3901(4) 0.19585(13) 0.0515(7) Uani 1 1 d .
H9A H -0.0362 0.4698 0.1960 0.062 Uiso 1 1 calc R
C10 C 0.1119(2) 0.4437(3) 0.21789(12) 0.0473(6) Uani 1 1 d .
H10A H 0.1215 0.5596 0.2331 0.057 Uiso 1 1 calc R
C11 C 0.19604(17) 0.3272(3) 0.21823(10) 0.0382(5) Uani 1 1 d .
C12 C 0.30398(18) 0.3822(3) 0.23920(11) 0.0400(6) Uani 1 1 d .
C13 C 0.35976(17) 0.2109(3) 0.26609(10) 0.0384(5) Uani 1 1 d .
H13A H 0.4317 0.2386 0.2745 0.046 Uiso 1 1 calc R
C14 C 0.32257(17) 0.1536(3) 0.31935(10) 0.0375(5) Uani 1 1 d .
C15 C 0.37936(16) 0.1905(3) 0.37274(10) 0.0351(5) Uani 1 1 d .
C16 C 0.47799(18) 0.2611(3) 0.38131(11) 0.0410(6) Uani 1 1 d .
H16A H 0.5080 0.2920 0.3508 0.049 Uiso 1 1 calc R
C17 C 0.5313(2) 0.2857(3) 0.43329(12) 0.0463(6) Uani 1 1 d .
H17A H 0.5968 0.3297 0.4373 0.056 Uiso 1 1 calc R
C18 C 0.4872(2) 0.2448(3) 0.48067(11) 0.0452(6) Uani 1 1 d .
C19 C 0.3898(2) 0.1760(3) 0.47324(11) 0.0442(6) Uani 1 1 d .
H19A H 0.3595 0.1489 0.5039 0.053 Uiso 1 1 calc R
C20 C 0.33724(19) 0.1473(3) 0.42125(11) 0.0408(6) Uani 1 1 d .
C21 C 0.3539(2) 0.4380(4) 0.18918(13) 0.0607(8) Uani 1 1 d .
H21A H 0.3203 0.5430 0.1719 0.091 Uiso 1 1 calc R
H21B H 0.3491 0.3394 0.1632 0.091 Uiso 1 1 calc R
H21C H 0.4234 0.4664 0.2013 0.091 Uiso 1 1 calc R
C22 C 0.3134(2) 0.5393(4) 0.28059(13) 0.0544(7) Uani 1 1 d .
H22A H 0.2787 0.6440 0.2638 0.082 Uiso 1 1 calc R
H22B H 0.3831 0.5683 0.2916 0.082 Uiso 1 1 calc R
H22C H 0.2843 0.5041 0.3124 0.082 Uiso 1 1 calc R
C23 C 0.6434(3) 0.3322(4) 0.54100(15) 0.0698(9) Uani 1 1 d .
H23A H 0.6648 0.3537 0.5060 0.105 Uiso 1 1 calc R
H23B H 0.6843 0.2386 0.5604 0.105 Uiso 1 1 calc R
H23C H 0.6502 0.4422 0.5624 0.105 Uiso 1 1 calc R
C24 C 0.4931(3) 0.2350(4) 0.58113(14) 0.0717(10) Uani 1 1 d .
H24A H 0.4711 0.1105 0.5800 0.097(13) Uiso 1 1 calc R
H24B H 0.4364 0.3138 0.5820 0.113(15) Uiso 1 1 calc R
H24C H 0.5415 0.2544 0.6136 0.23(3) Uiso 1 1 calc R

loop_
_atom_site_aniso_label
_atom_site_aniso_U_11
_atom_site_aniso_U_22
_atom_site_aniso_U_33
_atom_site_aniso_U_23
_atom_site_aniso_U_13
_atom_site_aniso_U_12
O1 0.0398(10) 0.0743(13) 0.0792(16) -0.0224(12) 0.0000(10) 0.0168(10)
O2 0.0348(9) 0.0503(10) 0.0549(12) -0.0155(9) -0.0025(8) 0.0053(8)
O3 0.0436(10) 0.0739(13) 0.0512(12) 0.0089(10) -0.0003(9) -0.0204(9)
O4 0.0467(11) 0.0664(12) 0.0549(14) 0.0121(10) 0.0101(9) -0.0066(9)
N 0.0752(17) 0.0461(12) 0.0429(13) -0.0005(10) -0.0079(12) -0.0001(11)
C1 0.0283(12) 0.0550(14) 0.0448(14) -0.0023(12) 0.0039(10) 0.0036(11)
C2 0.0314(11) 0.0444(12) 0.0359(12) 0.0005(11) 0.0043(9) 0.0042(10)
C3 0.0325(12) 0.0439(12) 0.0404(14) 0.0053(11) 0.0029(10) 0.0002(10)
C4 0.0428(14) 0.0499(14) 0.0602(18) -0.0013(13) -0.0017(12) 0.0001(12)
C5 0.0553(17) 0.0586(16) 0.067(2) -0.0057(15) -0.0054(15) -0.0132(14)
C6 0.0388(15) 0.075(2) 0.078(2) 0.0012(18) -0.0099(14) -0.0119(15)
C7 0.0316(13) 0.0698(18) 0.077(2) 0.0100(17) -0.0025(13) 0.0045(13)
C8 0.0326(12) 0.0534(14) 0.0450(14) 0.0090(12) 0.0018(10) 0.0025(11)
C9 0.0401(14) 0.0528(15) 0.0603(18) 0.0061(13) 0.0039(12) 0.0152(12)
C10 0.0467(15) 0.0387(12) 0.0551(17) 0.0001(12) 0.0032(12) 0.0064(11)
C11 0.0349(12) 0.0425(12) 0.0365(13) 0.0037(11) 0.0032(10) -0.0004(10)
C12 0.0380(13) 0.0416(12) 0.0390(13) 0.0027(10) 0.0015(10) -0.0050(10)
C13 0.0270(11) 0.0468(13) 0.0402(13) -0.0013(11) 0.0014(9) -0.0025(10)
C14 0.0306(11) 0.0401(12) 0.0414(13) 0.0026(11) 0.0037(10) 0.0016(10)
C15 0.0333(11) 0.0320(11) 0.0393(13) 0.0034(9) 0.0034(9) 0.0035(9)
C16 0.0419(13) 0.0379(12) 0.0421(13) 0.0041(11) 0.0029(10) -0.0010(10)
C17 0.0429(14) 0.0382(12) 0.0540(16) 0.0000(12) -0.0054(12) -0.0031(10)
C18 0.0610(17) 0.0299(11) 0.0418(14) -0.0028(10) -0.0020(12) 0.0072(11)
C19 0.0567(16) 0.0389(12) 0.0376(14) 0.0056(11) 0.0093(12) 0.0056(12)
C20 0.0451(14) 0.0316(11) 0.0460(15) 0.0043(11) 0.0076(11) 0.0046(10)
C21 0.0521(17) 0.078(2) 0.0506(17) 0.0105(15) 0.0020(13) -0.0164(15)
C22 0.0566(17) 0.0443(14) 0.0584(18) -0.0038(13) -0.0040(14) -0.0064(12)
C23 0.075(2) 0.0567(17) 0.068(2) -0.0003(16) -0.0195(17) -0.0029(16)
C24 0.114(3) 0.0527(17) 0.0440(17) 0.0006(14) -0.0013(18) -0.0003(19)

loop_
_atom_type_symbol
_atom_type_description
_atom_type_scat_dispersion_real
_atom_type_scat_dispersion_imag
_atom_type_scat_source
C C 0.0033 0.0016 'International Tables Vol C Tables 4.2.6.8 and 6.1.1.4'
H H 0.0000 0.0000 'International Tables Vol C Tables 4.2.6.8 and 6.1.1.4'
N N 0.0061 0.0033 'International Tables Vol C Tables 4.2.6.8 and 6.1.1.4'
O O 0.0106 0.0060 'International Tables Vol C Tables 4.2.6.8 and 6.1.1.4'

loop_
_geom_angle_atom_site_label_1
_geom_angle_atom_site_label_2
_geom_angle_atom_site_label_3
_geom_angle
C1 O2 C2 120.87(19)
C20 O4 H4A 109.5
C18 N C23 121.7(3)
C18 N C24 120.7(3)
C23 N C24 117.4(3)
O1 C1 O2 117.4(2)
O1 C1 C13 124.3(2)
O2 C1 C13 118.4(2)
C11 C2 O2 121.7(2)
C11 C2 C3 124.1(2)
O2 C2 C3 114.2(2)
C2 C3 C4 123.6(2)
C2 C3 C8 116.8(2)
C4 C3 C8 119.6(2)
C5 C4 C3 120.4(3)
C5 C4 H4B 119.8
C3 C4 H4B 119.8
C4 C5 C6 120.8(3)
C4 C5 H5A 119.6
C6 C5 H5A 119.6
C7 C6 C5 120.4(3)
C7 C6 H6A 119.8
C5 C6 H6A 119.8
C6 C7 C8 121.2(3)
C6 C7 H7A 119.4
C8 C7 H7A 119.4
C9 C8 C3 119.6(2)
C9 C8 C7 122.9(2)
C3 C8 C7 117.5(2)
C10 C9 C8 120.8(2)
C10 C9 H9A 119.6
C8 C9 H9A 119.6
C9 C10 C11 121.5(2)
C9 C10 H10A 119.2
C11 C10 H10A 119.2
C2 C11 C10 117.1(2)
C2 C11 C12 118.7(2)
C10 C11 C12 124.2(2)
C11 C12 C22 113.8(2)
C11 C12 C21 108.1(2)
C22 C12 C21 109.0(2)
C11 C12 C13 107.60(19)
C22 C12 C13 110.0(2)
C21 C12 C13 108.1(2)
C1 C13 C14 107.85(19)
C1 C13 C12 110.5(2)
C14 C13 C12 112.67(18)
C1 C13 H13A 108.6
C14 C13 H13A 108.6
C12 C13 H13A 108.6
O3 C14 C15 121.4(2)
O3 C14 C13 116.7(2)
C15 C14 C13 121.9(2)
C16 C15 C20 116.1(2)
C16 C15 C14 124.2(2)
C20 C15 C14 119.6(2)
C17 C16 C15 122.2(2)
C17 C16 H16A 118.9
C15 C16 H16A 118.9
C16 C17 C18 120.6(2)
C16 C17 H17A 119.7
C18 C17 H17A 119.7
N C18 C19 121.0(3)
N C18 C17 120.7(3)
C19 C18 C17 118.3(2)
C20 C19 C18 121.2(2)
C20 C19 H19A 119.4
C18 C19 H19A 119.4
O4 C20 C19 117.3(2)
O4 C20 C15 121.0(2)
C19 C20 C15 121.6(2)
C12 C21 H21A 109.5
C12 C21 H21B 109.5
H21A C21 H21B 109.5
C12 C21 H21C 109.5
H21A C21 H21C 109.5
H21B C21 H21C 109.5
C12 C22 H22A 109.5
C12 C22 H22B 109.5
H22A C22 H22B 109.5
C12 C22 H22C 109.5
H22A C22 H22C 109.5
H22B C22 H22C 109.5
N C23 H23A 109.5
N C23 H23B 109.5
H23A C23 H23B 109.5
N C23 H23C 109.5
H23A C23 H23C 109.5
H23B C23 H23C 109.5
N C24 H24A 109.5
N C24 H24B 109.5
H24A C24 H24B 109.5
N C24 H24C 109.5
H24A C24 H24C 109.5
H24B C24 H24C 109.5

loop_
_geom_bond_atom_site_label_1
_geom_bond_atom_site_label_2
_geom_bond_distance
O1 C1 1.205(3)
O2 C1 1.350(3)
O2 C2 1.401(3)
O3 C14 1.248(3)
O4 C20 1.346(3)
O4 H4A 0.8200
N C18 1.368(3)
N C23 1.453(4)
N C24 1.455(4)
C1 C13 1.500(4)
C2 C11 1.363(3)
C2 C3 1.412(3)
C3 C4 1.407(4)
C3 C8 1.422(3)
C4 C5 1.360(4)
C4 H4B 0.9300
C5 C6 1.393(4)
C5 H5A 0.9300
C6 C7 1.357(5)
C6 H6A 0.9300
C7 C8 1.423(4)
C7 H7A 0.9300
C8 C9 1.403(4)
C9 C10 1.362(4)
C9 H9A 0.9300
C10 C11 1.418(3)
C10 H10A 0.9300
C11 C12 1.520(3)
C12 C22 1.529(4)
C12 C21 1.541(4)
C12 C13 1.559(3)
C13 C14 1.527(3)
C13 H13A 0.9800
C14 C15 1.438(3)
C15 C16 1.410(3)
C15 C20 1.429(3)
C16 C17 1.376(4)
C16 H16A 0.9300
C17 C18 1.414(4)
C17 H17A 0.9300
C18 C19 1.391(4)
C19 C20 1.377(4)
C19 H19A 0.9300
C21 H21A 0.9600
C21 H21B 0.9600
C21 H21C 0.9600
C22 H22A 0.9600
C22 H22B 0.9600
C22 H22C 0.9600
C23 H23A 0.9600
C23 H23B 0.9600
C23 H23C 0.9600
C24 H24A 0.9600
C24 H24B 0.9600
C24 H24C 0.9600

loop_
_platon_squeeze_void_nr
_platon_squeeze_void_average_x
_platon_squeeze_void_average_y
_platon_squeeze_void_average_z
_platon_squeeze_void_volume
_platon_squeeze_void_count_electrons
_platon_squeeze_void_content
1 0.000 -0.044 0.000 305 45 ' '
2 0.000 -0.032 0.500 305 45 ' '
